data_2002939
loop_
_publ_author_name
'Ojala, Charles R.'
'Ojala, William H.'
'Britton, Doyle'
'Gougoutas, J. Z.'

_publ_section_title
;
 Packing similarities of three isosteric molecules:
 4,5-dichlorophthalic anhydride, 4,5-dibromophthalic anhydride and
 5,6-dichlorobenzfurazan 1-oxide, including three polymorphs of
 5,6-dichlorobenzfurazan 1-oxide
;
_journal_issue 4
_journal_name_full 'Acta Crystallographica Section B'
_journal_page_first 530
_journal_page_last 542
_journal_paper_doi 10.1107/S0108768199000348
_journal_volume 55
_journal_year 1999
_chemical_formula_sum 'C8 H2 Br2 O3'
_chemical_formula_weight 305.92
_chemical_name_common '4,5-dibromophthalic anhydride'
_chemical_name_systematic
;
 ?
;
_space_group_IT_number 2
_symmetry_cell_setting triclinic
_symmetry_space_group_name_Hall '-P 1 (1/2*x+1/2*y,1/2*x-1/2*y,-z)'
_symmetry_space_group_name_H-M 'C -1'
_audit_creation_method 'SHELXL  plus manual additions'
_cell_angle_alpha 105.08(3)
_cell_angle_beta 99.20(3)
_cell_angle_gamma 81.29(3)
_cell_formula_units_Z 4
_cell_length_a 12.923(3)
_cell_length_b 9.209(2)
_cell_length_c 7.6280(15)
_cell_measurement_reflns_used 25
_cell_measurement_temperature 297(2)
_cell_measurement_theta_max 22
_cell_measurement_theta_min 13
_cell_volume 859.5(4)
_diffrn_ambient_temperature 297(2)
_diffrn_measurement_device CAD-4
_diffrn_measurement_method \w-2\q
_diffrn_radiation_monochromator graphite
_diffrn_radiation_source 'fine-focus sealed tube'
_diffrn_radiation_type MoK\a
_diffrn_radiation_wavelength 0.71073
_diffrn_reflns_av_R_equivalents 0.050
_diffrn_reflns_av_sigmaI/netI 0.085
_diffrn_reflns_limit_h_max 16
_diffrn_reflns_limit_h_min -16
_diffrn_reflns_limit_k_max 12
_diffrn_reflns_limit_k_min -12
_diffrn_reflns_limit_l_max 10
_diffrn_reflns_limit_l_min -10
_diffrn_reflns_number 4009
_diffrn_reflns_theta_max 28
_diffrn_reflns_theta_min 2.65
_diffrn_standards_decay_% <1
_diffrn_standards_interval_time 60
_diffrn_standards_number 3
_exptl_absorpt_coefficient_mu 9.40
_exptl_absorpt_correction_T_max 0.52
_exptl_absorpt_correction_T_min 0.23
_exptl_absorpt_correction_type psi-scan
_exptl_absorpt_process_details
;
 North, A. C. T., Phillips, D. C., and Mathews, F. S. (1968).
 Acta Cryst., A24, 351-359.
;
_exptl_crystal_colour colorless
_exptl_crystal_density_diffrn 2.364
_exptl_crystal_density_meas ?
_exptl_crystal_description plate
_exptl_crystal_F_000 576
_exptl_crystal_size_max 0.35
_exptl_crystal_size_mid 0.20
_exptl_crystal_size_min 0.07
_refine_diff_density_max 0.80
_refine_diff_density_min -0.74
_refine_ls_extinction_coef 0.0047(9)
_refine_ls_extinction_method SHELXL
_refine_ls_goodness_of_fit_all 1.028
_refine_ls_goodness_of_fit_obs 1.120
_refine_ls_hydrogen_treatment 'idealized positions'
_refine_ls_matrix_type full
_refine_ls_number_parameters 119
_refine_ls_number_reflns 2057
_refine_ls_number_restraints 0
_refine_ls_restrained_S_all 1.035
_refine_ls_restrained_S_obs 1.120
_refine_ls_R_factor_all 0.099
_refine_ls_R_factor_obs 0.050
_refine_ls_shift/esd_max 0.01
_refine_ls_shift/esd_mean 0.000
_refine_ls_structure_factor_coef Fsqd
_refine_ls_weighting_details 'w=1/[\s^2^(Fo^2^)+(0.064P)^2^+0.18P] where P=(Fo^2^+2Fc^2^)/3'
_refine_ls_weighting_scheme calc
_refine_ls_wR_factor_all 0.139
_refine_ls_wR_factor_obs 0.117
_reflns_number_observed 1284
_reflns_number_total 2058
_reflns_observed_criterion >2sigma(I)
_cod_data_source_file bk0061.cif
_cod_data_source_block BPA
_cod_depositor_comments
;
The following automatic conversions were performed:

'_refine_ls_weighting_scheme' value 'calc
w=1/[\s^2^(Fo^2^)+(0.064P)^2^+0.18P] where P=(Fo^2^+2Fc^2^)/3' was
changed to 'calc'. New tag '_refine_ls_weighting_details' was
created. The value of the new tag was set to
'w=1/[\s^2^(Fo^2^)+(0.064P)^2^+0.18P] where P=(Fo^2^+2Fc^2^)/3'.

Automatic conversion script
Id: cif_fix_values 3143 2015-03-26 13:38:13Z robertas 
;
_cod_original_cell_volume 859.5(3)
_cod_original_sg_symbol_H-M C-1
_cod_database_code 2002939

loop_
_symmetry_equiv_pos_as_xyz
'x, y, z'
'x+1/2, y+1/2, z'
'-x, -y, -z'
'-x+1/2, -y+1/2, -z'

loop_
_atom_site_aniso_label
_atom_site_aniso_U_11
_atom_site_aniso_U_22
_atom_site_aniso_U_33
_atom_site_aniso_U_12
_atom_site_aniso_U_13
_atom_site_aniso_U_23
C1 0.031(3) 0.043(3) 0.038(4) -0.004(3) -0.005(3) 0.013(3)
C2 0.036(4) 0.044(3) 0.039(4) -0.002(3) 0.005(3) 0.011(3)
C3 0.027(3) 0.045(3) 0.036(3) -0.005(2) -0.004(3) 0.009(3)
C4 0.038(4) 0.035(3) 0.040(4) 0.002(3) 0.004(3) 0.013(3)
C5 0.039(4) 0.038(3) 0.036(4) -0.008(3) -0.001(3) 0.008(3)
C6 0.027(3) 0.038(3) 0.039(4) -0.004(2) -0.002(3) 0.007(3)
C7 0.045(4) 0.038(3) 0.047(4) -0.006(3) 0.000(3) 0.010(3)
C8 0.035(4) 0.042(3) 0.052(5) -0.004(3) 0.002(3) 0.011(3)
O1 0.050(3) 0.050(3) 0.081(4) 0.001(2) -0.020(3) 0.024(3)
O2 0.040(3) 0.037(2) 0.068(4) -0.006(2) -0.013(3) 0.012(2)
O3 0.045(3) 0.052(3) 0.082(4) -0.018(2) -0.017(3) 0.019(3)
Br4 0.0495(5) 0.0434(4) 0.0597(6) 0.0052(3) 0.0031(4) 0.0211(4)
Br5 0.0517(5) 0.0473(4) 0.0586(5) -0.0184(3) 0.0002(4) 0.0137(3)

loop_
_atom_site_label
_atom_site_fract_x
_atom_site_fract_y
_atom_site_fract_z
_atom_site_U_iso_or_equiv
_atom_site_thermal_displace_type
_atom_site_calc_flag
_atom_site_refinement_flags
_atom_site_occupancy
_atom_site_disorder_group
_atom_site_type_symbol
C1 0.5553(5) 0.2655(8) 0.2842(9) 0.0378(14) Uani d . 1 . C
C2 0.4529(5) 0.2683(8) 0.1995(10) 0.0399(15) Uani d . 1 . C
C3 0.3955(5) 0.3988(8) 0.1619(9) 0.0368(14) Uani d . 1 . C
H3 0.3259(5) 0.4010(8) 0.1070(9) 0.044 Uiso calc R 1 . H
C4 0.4498(5) 0.5276(7) 0.2125(9) 0.0377(14) Uani d . 1 . C
C5 0.5523(5) 0.5250(7) 0.2963(10) 0.0382(14) Uani d . 1 . C
C6 0.6090(5) 0.3925(7) 0.3352(9) 0.0356(13) Uani d . 1 . C
H6 0.6783(5) 0.3898(7) 0.3918(9) 0.043 Uiso calc R 1 . H
C7 0.5912(6) 0.1096(8) 0.3068(11) 0.044(2) Uani d . 1 . C
C8 0.4208(6) 0.1150(8) 0.1613(11) 0.044(2) Uani d . 1 . C
O1 0.6722(5) 0.0542(6) 0.3695(9) 0.063(2) Uani d . 1 . O
O2 0.5069(4) 0.0238(5) 0.2304(8) 0.0509(13) Uani d . 1 . O
O3 0.3416(5) 0.0645(6) 0.0907(9) 0.061(2) Uani d . 1 . O
Br4 0.37379(6) 0.70771(8) 0.16374(12) 0.0508(3) Uani d . 1 . Br
Br5 0.62425(6) 0.69818(9) 0.35590(12) 0.0518(3) Uani d . 1 . Br

loop_
_atom_type_symbol
_atom_type_description
_atom_type_scat_dispersion_real
_atom_type_scat_dispersion_imag
_atom_type_scat_source
C C 0.0033 0.0016 'International Tables Vol C Tables 4.2.6.8 and 6.1.1.4'
H H 0.0000 0.0000 'International Tables Vol C Tables 4.2.6.8 and 6.1.1.4'
O O 0.0106 0.0060 'International Tables Vol C Tables 4.2.6.8 and 6.1.1.4'
Br Br -0.2901 2.4595 'International Tables Vol C Tables 4.2.6.8 and 6.1.1.4'

loop_
_geom_angle_atom_site_label_1
_geom_angle_atom_site_label_2
_geom_angle_atom_site_label_3
_geom_angle
_geom_angle_publ_flag
C2 C1 C6 122.4(6) yes
C2 C1 C7 108.0(6) yes
C6 C1 C7 129.6(6) yes
C1 C2 C3 122.4(7) yes
C1 C2 C8 108.5(6) yes
C3 C2 C8 129.1(7) yes
C2 C3 C4 115.4(6) yes
C5 C4 C3 122.3(6) yes
C5 C4 Br4 121.1(5) yes
C3 C4 Br4 116.6(5) yes
C4 C5 C6 121.6(6) yes
C4 C5 Br5 121.3(5) yes
C6 C5 Br5 117.1(5) yes
C1 C6 C5 115.9(6) yes
O1 C7 O2 121.2(6) yes
O1 C7 C1 132.1(7) yes
O2 C7 C1 106.8(6) yes
O3 C8 O2 120.9(7) yes
O3 C8 C2 132.3(7) yes
O2 C8 C2 106.8(6) yes
C7 O2 C8 110.0(5) yes

loop_
_geom_bond_atom_site_label_1
_geom_bond_atom_site_label_2
_geom_bond_distance
_geom_bond_publ_flag
C1 C2 1.376(9) yes
C1 C6 1.386(9) yes
C1 C7 1.486(9) yes
C2 C3 1.385(9) yes
C2 C8 1.476(10) yes
C3 C4 1.405(9) yes
C4 C5 1.376(9) yes
C4 Br4 1.888(6) yes
C5 C6 1.401(9) yes
C5 Br5 1.885(7) yes
C7 O1 1.179(9) yes
C7 O2 1.403(9) yes
C8 O3 1.179(9) yes
C8 O2 1.408(8) yes

loop_
_cod_related_entry_id
_cod_related_entry_database
_cod_related_entry_code
1 ChemSpider 21140668
